data_4350829
loop_
_publ_author_name
'Micha\/l Rams'
'Thomas Lohmiller'
'Michael B\"ohme'
'Aleksej Jochim'
'Magdalena Foltyn'
'Alexander Schnegg'
'Winfried Plass'
'Christian N\"ather'

_publ_contact_author 'Christian N\"ather'
_publ_contact_author_email cnaether@ac.uni-kiel.de
_publ_section_title
;
 Weakening the Interchain Interactions in One Dimensional Cobalt(II)
 Coordination Polymers by Preventing Intermolecular Hydrogen Bonding
;
_journal_coden_ASTM INOCAJ
_journal_issue 26
_journal_name_full 'Inorganic Chemistry'
_journal_page_first 10420
_journal_page_last 10430
_journal_paper_doi 10.1021/acs.inorgchem.3c01324
_journal_volume 62
_journal_year 2023
_chemical_formula_sum 'C16 H18 Co N4 S2'
_chemical_formula_weight 389.39
_space_group_crystal_system monoclinic
_space_group_IT_number 15
_space_group_name_Hall '-C 2yc'
_space_group_name_H-M_alt 'C 1 2/c 1'
_atom_sites_solution_hydrogens mixed
_audit_creation_method SHELXL-2018/3
_cell_angle_alpha 90
_cell_angle_beta 101.986(4)
_cell_angle_gamma 90
_cell_formula_units_Z 4
_cell_length_a 16.8142(9)
_cell_length_b 5.6945(2)
_cell_length_c 18.2861(10)
_cell_measurement_reflns_used 5411
_cell_measurement_temperature 200(2)
_cell_measurement_theta_max 27.002
_cell_measurement_theta_min 2.277
_cell_volume 1712.69(15)
_computing_cell_refinement 'X-AREA (STOE, 2008)'
_computing_data_collection 'X-AREA (STOE, 2008)'
_computing_data_reduction 'X-AREA (STOE, 2008)'
_computing_structure_refinement 'SHELXL-2018/3 (Sheldrick, 2018)'
_computing_structure_solution 'SHELXS-97 (Sheldrick, 2008)'
_diffrn_ambient_temperature 200(2)
_diffrn_measured_fraction_theta_full 0.991
_diffrn_measured_fraction_theta_max 0.990
_diffrn_measurement_device_type 'STOE IPDS-2'
_diffrn_measurement_method 'Omega scans'
_diffrn_radiation_type MoK\a
_diffrn_radiation_wavelength 0.71073
_diffrn_reflns_av_R_equivalents 0.0275
_diffrn_reflns_av_unetI/netI 0.0236
_diffrn_reflns_Laue_measured_fraction_full 0.991
_diffrn_reflns_Laue_measured_fraction_max 0.990
_diffrn_reflns_limit_h_max 21
_diffrn_reflns_limit_h_min -21
_diffrn_reflns_limit_k_max 7
_diffrn_reflns_limit_k_min -5
_diffrn_reflns_limit_l_max 23
_diffrn_reflns_limit_l_min -23
_diffrn_reflns_number 5411
_diffrn_reflns_point_group_measured_fraction_full 0.991
_diffrn_reflns_point_group_measured_fraction_max 0.990
_diffrn_reflns_theta_full 25.242
_diffrn_reflns_theta_max 27.002
_diffrn_reflns_theta_min 2.277
_exptl_absorpt_coefficient_mu 1.249
_exptl_absorpt_correction_T_max 0.8560
_exptl_absorpt_correction_T_min 0.7660
_exptl_absorpt_correction_type numerical
_exptl_absorpt_process_details 'X-Red and X-Shape (STOE, 2008)'
_exptl_crystal_colour violet
_exptl_crystal_density_diffrn 1.510
_exptl_crystal_description block
_exptl_crystal_F_000 804
_exptl_crystal_size_max 0.13
_exptl_crystal_size_mid 0.10
_exptl_crystal_size_min 0.08
_refine_diff_density_max 0.504
_refine_diff_density_min -0.405
_refine_diff_density_rms 0.070
_refine_ls_extinction_coef 0.0044(12)
_refine_ls_extinction_expression Fc^*^=kFc[1+0.001xFc^2^\l^3^/sin(2\q)]^-1/4^
_refine_ls_extinction_method 'SHELXL-2018/3 (Sheldrick 2018)'
_refine_ls_goodness_of_fit_ref 1.060
_refine_ls_hydrogen_treatment constr
_refine_ls_matrix_type full
_refine_ls_number_parameters 108
_refine_ls_number_reflns 1856
_refine_ls_number_restraints 0
_refine_ls_restrained_S_all 1.060
_refine_ls_R_factor_all 0.0437
_refine_ls_R_factor_gt 0.0363
_refine_ls_shift/su_max 0.001
_refine_ls_shift/su_mean 0.000
_refine_ls_structure_factor_coef Fsqd
_refine_ls_weighting_details 'w=1/[\s^2^(Fo^2^)+(0.0724P)^2^] where P=(Fo^2^+2Fc^2^)/3'
_refine_ls_weighting_scheme calc
_refine_ls_wR_factor_gt 0.0972
_refine_ls_wR_factor_ref 0.1017
_reflns_Friedel_coverage 0.000
_reflns_Friedel_fraction_full .
_reflns_Friedel_fraction_max .
_reflns_number_gt 1574
_reflns_number_total 1856
_reflns_threshold_expression 'I > 2\s(I)'
_cod_data_source_file aj2468a.cif
_cod_data_source_block aj2468a
_cod_original_sg_symbol_H-M 'C 2/c'
_cod_database_code 4350829
_shelx_shelxl_version_number 2018/3
_shelx_space_group_comment
;
The symmetry employed for this shelxl refinement is uniquely defined
by the following loop, which should always be used as a source of
symmetry information in preference to the above space-group names.
They are only intended as comments.
;

loop_
_space_group_symop_operation_xyz
'x, y, z'
'-x, y, -z+1/2'
'x+1/2, y+1/2, z'
'-x+1/2, y+1/2, -z+1/2'
'-x, -y, -z'
'x, -y, z-1/2'
'-x+1/2, -y+1/2, -z'
'x+1/2, -y+1/2, z-1/2'

loop_
_atom_site_label
_atom_site_type_symbol
_atom_site_fract_x
_atom_site_fract_y
_atom_site_fract_z
_atom_site_U_iso_or_equiv
_atom_site_adp_type
_atom_site_occupancy
_atom_site_site_symmetry_order
_atom_site_calc_flag
_atom_site_refinement_flags_posn
_atom_site_refinement_flags_adp
_atom_site_refinement_flags_occupancy
_atom_site_disorder_assembly
_atom_site_disorder_group
Co1 Co 0.500000 0.500000 0.500000 0.03079(18) Uani 1 2 d S . P . .
N1 N 0.46923(11) 0.2059(3) 0.55189(10) 0.0339(4) Uani 1 1 d . . . . .
C1 C 0.45314(13) 0.0162(3) 0.56587(11) 0.0314(4) Uani 1 1 d . . . . .
S1 S 0.42852(4) -0.25265(9) 0.58547(3) 0.0381(2) Uani 1 1 d . . . . .
N11 N 0.61831(11) 0.5554(4) 0.58498(10) 0.0350(4) Uani 1 1 d . . . . .
H11 H 0.599468 0.682502 0.602903 0.042 Uiso 1 1 d R U . . .
C11 C 0.63211(13) 0.3830(4) 0.64371(11) 0.0342(5) Uani 1 1 d . . . . .
C12 C 0.59542(14) 0.4149(5) 0.70499(13) 0.0402(5) Uani 1 1 d . . . . .
H12 H 0.564744 0.552885 0.708727 0.048 Uiso 1 1 calc R U . . .
C13 C 0.60395(16) 0.2452(5) 0.76006(14) 0.0476(6) Uani 1 1 d . . . . .
H13 H 0.578042 0.265793 0.801103 0.057 Uiso 1 1 calc R U . . .
C14 C 0.64980(16) 0.0456(5) 0.75611(14) 0.0465(6) Uani 1 1 d . . . . .
H14 H 0.654792 -0.071559 0.793789 0.056 Uiso 1 1 calc R U . . .
C15 C 0.68812(17) 0.0184(4) 0.69702(16) 0.0458(6) Uani 1 1 d . . . . .
H15 H 0.721272 -0.115568 0.694971 0.055 Uiso 1 1 calc R U . . .
C16 C 0.67875(14) 0.1854(5) 0.64020(13) 0.0398(5) Uani 1 1 d . . . . .
H16 H 0.704424 0.163357 0.599078 0.048 Uiso 1 1 calc R U . . .
C17 C 0.68999(15) 0.6014(5) 0.55178(14) 0.0434(5) Uani 1 1 d . . . . .
H17A H 0.738171 0.623151 0.591780 0.065 Uiso 1 1 calc R U . . .
H17B H 0.680605 0.743665 0.521041 0.065 Uiso 1 1 calc R U . . .
H17C H 0.698635 0.467788 0.520562 0.065 Uiso 1 1 calc R U . . .

loop_
_atom_site_aniso_label
_atom_site_aniso_U_11
_atom_site_aniso_U_22
_atom_site_aniso_U_33
_atom_site_aniso_U_23
_atom_site_aniso_U_13
_atom_site_aniso_U_12
Co1 0.0364(3) 0.0255(2) 0.0312(2) 0.00190(14) 0.00888(17) -0.00147(14)
N1 0.0416(10) 0.0288(9) 0.0328(8) 0.0012(7) 0.0112(8) -0.0005(7)
C1 0.0347(10) 0.0324(11) 0.0283(9) -0.0002(7) 0.0091(8) 0.0026(8)
S1 0.0492(4) 0.0276(3) 0.0421(3) 0.0017(2) 0.0198(3) -0.0017(2)
N11 0.0361(9) 0.0352(9) 0.0342(9) 0.0032(7) 0.0084(8) -0.0007(8)
C11 0.0305(10) 0.0383(12) 0.0325(10) 0.0013(8) 0.0033(8) -0.0025(8)
C12 0.0358(11) 0.0473(13) 0.0378(11) 0.0036(10) 0.0085(9) 0.0038(10)
C13 0.0385(12) 0.0655(18) 0.0385(12) 0.0116(11) 0.0075(10) -0.0011(11)
C14 0.0416(13) 0.0496(13) 0.0439(13) 0.0145(11) -0.0009(10) -0.0080(11)
C15 0.0439(13) 0.0384(13) 0.0500(14) 0.0014(10) -0.0019(11) 0.0011(10)
C16 0.0397(12) 0.0407(12) 0.0383(11) -0.0023(9) 0.0065(9) -0.0010(9)
C17 0.0372(12) 0.0517(14) 0.0423(12) 0.0055(10) 0.0105(10) -0.0075(10)

loop_
_atom_type_symbol
_atom_type_description
_atom_type_scat_dispersion_real
_atom_type_scat_dispersion_imag
_atom_type_scat_source
C C 0.0033 0.0016 'International Tables Vol C Tables 4.2.6.8 and 6.1.1.4'
H H 0.0000 0.0000 'International Tables Vol C Tables 4.2.6.8 and 6.1.1.4'
N N 0.0061 0.0033 'International Tables Vol C Tables 4.2.6.8 and 6.1.1.4'
S S 0.1246 0.1234 'International Tables Vol C Tables 4.2.6.8 and 6.1.1.4'
Co Co 0.3494 0.9721 'International Tables Vol C Tables 4.2.6.8 and 6.1.1.4'

loop_
_geom_angle_atom_site_label_1
_geom_angle_atom_site_label_2
_geom_angle_atom_site_label_3
_geom_angle
_geom_angle_site_symmetry_1
_geom_angle_site_symmetry_3
N1 Co1 N1 180.00(6) 5_666 .
N1 Co1 N11 86.20(7) 5_666 .
N1 Co1 N11 93.80(7) . .
N1 Co1 N11 93.80(7) 5_666 5_666
N1 Co1 N11 86.20(7) . 5_666
N11 Co1 N11 180.0 . 5_666
N1 Co1 S1 91.64(5) 5_666 1_565
N1 Co1 S1 88.36(5) . 1_565
N11 Co1 S1 87.81(5) . 1_565
N11 Co1 S1 92.19(5) 5_666 1_565
N1 Co1 S1 88.36(5) 5_666 5_656
N1 Co1 S1 91.64(5) . 5_656
N11 Co1 S1 92.19(5) . 5_656
N11 Co1 S1 87.81(5) 5_666 5_656
S1 Co1 S1 180.000(18) 1_565 5_656
C1 N1 Co1 164.29(16) . .
N1 C1 S1 179.0(2) . .
C1 S1 Co1 101.90(7) . 1_545
C11 N11 C17 114.07(19) . .
C11 N11 Co1 113.42(14) . .
C17 N11 Co1 114.49(14) . .
C16 C11 C12 119.5(2) . .
C16 C11 N11 121.81(19) . .
C12 C11 N11 118.7(2) . .
C13 C12 C11 119.8(2) . .
C12 C13 C14 120.7(2) . .
C15 C14 C13 119.3(2) . .
C14 C15 C16 120.6(2) . .
C11 C16 C15 119.9(2) . .

loop_
_geom_bond_atom_site_label_1
_geom_bond_atom_site_label_2
_geom_bond_distance
_geom_bond_site_symmetry_2
Co1 N1 2.0438(18) 5_666
Co1 N1 2.0438(18) .
Co1 N11 2.2777(19) .
Co1 N11 2.2777(19) 5_666
Co1 S1 2.5790(5) 1_565
Co1 S1 2.5790(5) 5_656
N1 C1 1.155(3) .
C1 S1 1.645(2) .
N11 C11 1.438(3) .
N11 C17 1.481(3) .
C11 C16 1.380(3) .
C11 C12 1.399(3) .
C12 C13 1.382(3) .
C13 C14 1.384(4) .
C14 C15 1.377(4) .
C15 C16 1.393(4) .

loop_
_geom_hbond_atom_site_label_D
_geom_hbond_atom_site_label_H
_geom_hbond_atom_site_label_A
_geom_hbond_distance_DH
_geom_hbond_distance_HA
_geom_hbond_distance_DA
_geom_hbond_angle_DHA
_geom_hbond_site_symmetry_A
_geom_hbond_publ_flag
N11 H11 S1 0.88 2.85 3.375(2) 119.8 1_565 yes
C17 H17B N1 0.98 2.61 3.140(3) 114.0 5_666 yes
C17 H17C S1 0.98 2.85 3.484(3) 123.3 5_656 yes
